data_7002612
loop_
_publ_author_name
'Xiao, Xu-Qiong'
'Jin, Guo-Xin'

_publ_section_title
;
 Synthesis, structure and transmetalation of N-heterocyclic carbene
 complex of silver. Evidence of halogen exchange during the synthetic
 process
;
_journal_issue 42
_journal_name_full 'Dalton Transactions'
_journal_page_first 9298
_journal_paper_doi 10.1039/b911886a
_journal_year 2009
_chemical_formula_sum 'C10 H16 Ag2 Br4 N4'
_chemical_formula_weight 727.65
_chemical_name_systematic
;
?
;
_space_group_IT_number 14
_symmetry_cell_setting monoclinic
_symmetry_space_group_name_Hall '-P 2ybc'
_symmetry_space_group_name_H-M 'P 1 21/c 1'
_atom_sites_solution_hydrogens geom
_atom_sites_solution_primary direct
_atom_sites_solution_secondary difmap
_audit_creation_method SHELXL-97
_cell_angle_alpha 90.00
_cell_angle_beta 104.827(7)
_cell_angle_gamma 90.00
_cell_formula_units_Z 2
_cell_length_a 9.137(6)
_cell_length_b 12.530(8)
_cell_length_c 8.258(5)
_cell_measurement_reflns_used 782
_cell_measurement_temperature 293(2)
_cell_measurement_theta_max 24.823
_cell_measurement_theta_min 2.822
_cell_volume 914.0(10)
_computing_cell_refinement 'Bruker SMART'
_computing_data_collection 'Bruker SMART'
_computing_data_reduction 'Bruker SHELXTL'
_computing_molecular_graphics 'Bruker SHELXTL'
_computing_publication_material 'Bruker SHELXTL'
_computing_structure_refinement 'SHELXL-97 (Sheldrick, 1997)'
_computing_structure_solution 'SHELXS-97 (Sheldrick, 1990)'
_diffrn_ambient_temperature 293(2)
_diffrn_measured_fraction_theta_full 0.971
_diffrn_measured_fraction_theta_max 0.971
_diffrn_measurement_device_type 'CCD area detector'
_diffrn_measurement_method 'phi and omega scans'
_diffrn_radiation_monochromator graphite
_diffrn_radiation_source 'fine-focus sealed tube'
_diffrn_radiation_type MoK\a
_diffrn_radiation_wavelength 0.71073
_diffrn_reflns_av_R_equivalents 0.0478
_diffrn_reflns_av_sigmaI/netI 0.0604
_diffrn_reflns_limit_h_max 11
_diffrn_reflns_limit_h_min -10
_diffrn_reflns_limit_k_max 16
_diffrn_reflns_limit_k_min -9
_diffrn_reflns_limit_l_max 9
_diffrn_reflns_limit_l_min -10
_diffrn_reflns_number 4327
_diffrn_reflns_theta_full 27.18
_diffrn_reflns_theta_max 27.18
_diffrn_reflns_theta_min 2.31
_diffrn_standards_decay_% 10.83
_exptl_absorpt_coefficient_mu 10.880
_exptl_absorpt_correction_T_max 0.4092
_exptl_absorpt_correction_T_min 0.2922
_exptl_absorpt_correction_type multi-scan
_exptl_absorpt_process_details sadabs
_exptl_crystal_colour colorless
_exptl_crystal_density_diffrn 2.644
_exptl_crystal_density_method 'not measured'
_exptl_crystal_description block
_exptl_crystal_F_000 676
_exptl_crystal_size_max 0.15
_exptl_crystal_size_mid 0.12
_exptl_crystal_size_min 0.10
_refine_diff_density_max 0.662
_refine_diff_density_min -1.090
_refine_diff_density_rms 0.158
_refine_ls_extinction_method none
_refine_ls_goodness_of_fit_ref 0.861
_refine_ls_hydrogen_treatment mixed
_refine_ls_matrix_type full
_refine_ls_number_parameters 96
_refine_ls_number_reflns 1978
_refine_ls_number_restraints 0
_refine_ls_restrained_S_all 0.861
_refine_ls_R_factor_all 0.0527
_refine_ls_R_factor_gt 0.0375
_refine_ls_shift/su_max 0.001
_refine_ls_shift/su_mean 0.000
_refine_ls_structure_factor_coef Fsqd
_refine_ls_weighting_details 'calc w=1/[\s^2^(Fo^2^)+(0.0423P)^2^+0.0000P] where P=(Fo^2^+2Fc^2^)/3'
_refine_ls_weighting_scheme calc
_refine_ls_wR_factor_gt 0.0803
_refine_ls_wR_factor_ref 0.0830
_reflns_number_gt 1408
_reflns_number_total 1978
_reflns_threshold_expression >2sigma(I)
_cod_data_source_file b911886a.txt
_cod_data_source_block complex2
_cod_depositor_comments
;
The following automatic conversions were performed:
'_symmetry_cell_setting' value 'Monoclinic' changed to 'monoclinic'
according to '/home/saulius/struct/CIF-dictionaries/cif_core.dic'
dictionary named 'cif_core.dic' version 2.4.1 from 2010-06-29.

Automatic conversion script
Id: cif_fix_enum 1527 2010-12-29 10:47:43Z saulius 
;
_cod_original_sg_symbol_H-M P2(1)/c
_cod_database_code 7002612

loop_
_symmetry_equiv_pos_as_xyz
'x, y, z'
'-x, y+1/2, -z+1/2'
'-x, -y, -z'
'x, -y-1/2, z-1/2'

loop_
_atom_site_label
_atom_site_type_symbol
_atom_site_fract_x
_atom_site_fract_y
_atom_site_fract_z
_atom_site_U_iso_or_equiv
_atom_site_adp_type
_atom_site_occupancy
_atom_site_symmetry_multiplicity
_atom_site_calc_flag
_atom_site_refinement_flags
_atom_site_disorder_assembly
_atom_site_disorder_group
Br1 Br 1.20738(6) 0.57031(5) 0.57145(8) 0.04701(19) Uani 1 1 d . . .
Ag2 Ag 0.91252(6) 0.62774(4) 0.47541(6) 0.05170(18) Uani 1 1 d . . .
Br2 Br 0.82564(7) 0.76302(5) 0.68506(7) 0.04290(18) Uani 1 1 d . . .
N3 N 0.1895(5) 0.9366(4) 0.5641(5) 0.0355(11) Uani 1 1 d . . .
N4 N 0.3728(5) 0.8557(4) 0.7395(6) 0.0400(11) Uani 1 1 d . . .
C3 C 0.0402(6) 0.9609(5) 0.4567(6) 0.0367(13) Uani 1 1 d . . .
H3A H -0.0187 0.8958 0.4317 0.044 Uiso 1 1 calc R . .
H3B H 0.0502 0.9911 0.3520 0.044 Uiso 1 1 calc R . .
C4 C 0.2291(7) 0.8512(5) 0.6617(7) 0.0384(14) Uani 1 1 d . . .
H4 H 0.171(5) 0.798(4) 0.673(5) 0.019(13) Uiso 1 1 d . . .
C5 C 0.3162(7) 0.9996(5) 0.5875(9) 0.064(2) Uani 1 1 d . . .
H5 H 0.3226 1.0653 0.5372 0.077 Uiso 1 1 calc R . .
C6 C 0.4286(7) 0.9492(6) 0.6962(9) 0.0609(19) Uani 1 1 d . . .
H6 H 0.5275 0.9736 0.7353 0.073 Uiso 1 1 calc R . .
C7 C 0.4568(7) 0.7792(6) 0.8586(8) 0.0616(19) Uani 1 1 d . . .
H7A H 0.4786 0.8092 0.9692 0.092 Uiso 1 1 calc R . .
H7B H 0.5499 0.7622 0.8309 0.092 Uiso 1 1 calc R . .
H7C H 0.3977 0.7155 0.8549 0.092 Uiso 1 1 calc R . .

loop_
_atom_site_aniso_label
_atom_site_aniso_U_11
_atom_site_aniso_U_22
_atom_site_aniso_U_33
_atom_site_aniso_U_23
_atom_site_aniso_U_13
_atom_site_aniso_U_12
Br1 0.0347(3) 0.0406(4) 0.0645(4) 0.0066(3) 0.0104(3) 0.0009(3)
Ag2 0.0537(3) 0.0474(3) 0.0508(3) -0.0004(2) 0.0075(2) 0.0069(2)
Br2 0.0522(4) 0.0438(4) 0.0319(3) -0.0041(2) 0.0093(2) 0.0031(3)
N3 0.027(2) 0.042(3) 0.037(2) 0.000(2) 0.0068(19) -0.001(2)
N4 0.030(3) 0.047(3) 0.041(3) 0.004(2) 0.006(2) 0.007(2)
C3 0.031(3) 0.043(3) 0.031(3) -0.003(2) 0.000(2) -0.003(3)
C4 0.037(3) 0.034(3) 0.044(3) 0.002(3) 0.010(3) -0.003(3)
C5 0.035(4) 0.052(4) 0.096(5) 0.032(4) 0.000(3) -0.016(3)
C6 0.025(3) 0.067(5) 0.082(5) 0.014(4) 0.000(3) -0.012(3)
C7 0.049(4) 0.075(5) 0.057(4) 0.020(4) 0.007(3) 0.022(4)

loop_
_atom_type_symbol
_atom_type_description
_atom_type_scat_dispersion_real
_atom_type_scat_dispersion_imag
_atom_type_scat_source
C C 0.0033 0.0016 'International Tables Vol C Tables 4.2.6.8 and 6.1.1.4'
H H 0.0000 0.0000 'International Tables Vol C Tables 4.2.6.8 and 6.1.1.4'
N N 0.0061 0.0033 'International Tables Vol C Tables 4.2.6.8 and 6.1.1.4'
Br Br -0.2901 2.4595 'International Tables Vol C Tables 4.2.6.8 and 6.1.1.4'
Ag Ag -0.8971 1.1015 'International Tables Vol C Tables 4.2.6.8 and 6.1.1.4'

loop_
_geom_angle_atom_site_label_1
_geom_angle_atom_site_label_2
_geom_angle_atom_site_label_3
_geom_angle
_geom_angle_site_symmetry_1
_geom_angle_site_symmetry_3
_geom_angle_publ_flag
Ag2 Br1 Ag2 82.26(4) 3_766 . ?
Br2 Ag2 Br2 100.64(5) . 4_575 ?
Br2 Ag2 Br1 119.78(4) . 3_766 ?
Br2 Ag2 Br1 108.82(4) 4_575 3_766 ?
Br2 Ag2 Br1 114.57(3) . . ?
Br2 Ag2 Br1 116.12(3) 4_575 . ?
Br1 Ag2 Br1 97.74(4) 3_766 . ?
Ag2 Br2 Ag2 145.62(4) . 4_576 ?
C4 N3 C5 106.7(5) . . ?
C4 N3 C3 127.0(5) . . ?
C5 N3 C3 126.2(5) . . ?
C4 N4 C6 107.7(5) . . ?
C4 N4 C7 126.7(5) . . ?
C6 N4 C7 125.4(5) . . ?
N3 C3 C3 109.9(5) . 3_576 ?
N4 C4 N3 110.2(5) . . ?
C6 C5 N3 107.3(5) . . ?
C5 C6 N4 107.9(5) . . ?

loop_
_geom_bond_atom_site_label_1
_geom_bond_atom_site_label_2
_geom_bond_distance
_geom_bond_site_symmetry_2
_geom_bond_publ_flag
Br1 Ag2 2.7002(16) 3_766 ?
Br1 Ag2 2.7041(17) . ?
Ag2 Br2 2.6840(13) . ?
Ag2 Br2 2.6980(15) 4_575 ?
Ag2 Br1 2.7002(16) 3_766 ?
Br2 Ag2 2.6980(15) 4_576 ?
N3 C4 1.333(7) . ?
N3 C5 1.373(7) . ?
N3 C3 1.457(6) . ?
N4 C4 1.307(7) . ?
N4 C6 1.361(8) . ?
N4 C7 1.445(7) . ?
C3 C3 1.510(10) 3_576 ?
C5 C6 1.338(8) . ?
